data_4309847
loop_
_publ_author_name
'Aaron A. Rachford'
'Jeffrey L. Petersen'
'Jeffrey J. Rack'

_publ_contact_author_address
;Clippinger Laboratory
Ohio University
Athens, OH 
;
_publ_contact_author_email rack@helios.phy.ohiou.edu
_publ_contact_author_name 'Jeffery J. Rack'
_publ_section_title
;
Designing Molecular Bistability in Ruthenium Dimethyl Sulfoxide Complexes
;
_journal_name_full 'Inorganic Chemistry'
_journal_page_first 8065
_journal_page_last 8075
_journal_paper_doi 10.1021/ic050778r
_journal_volume 44
_journal_year 2005
_chemical_formula_sum 'C24 H21 F3 N4 O6 Ru S2'
_chemical_formula_weight 683.64
_chemical_name_systematic
; 
 ? 
;
_space_group_IT_number 14
_symmetry_cell_setting monoclinic
_symmetry_space_group_name_Hall '-P 2ybc'
_symmetry_space_group_name_H-M 'P 1 21/c 1'
_atom_sites_solution_hydrogens geom
_atom_sites_solution_primary direct
_atom_sites_solution_secondary difmap
_audit_creation_method SHELXL-97
_cell_angle_alpha 90.00
_cell_angle_beta 93.9570(10)
_cell_angle_gamma 90.00
_cell_formula_units_Z 4
_cell_length_a 12.8400(8)
_cell_length_b 8.6442(5)
_cell_length_c 23.8890(15)
_cell_measurement_temperature 295(2)
_cell_volume 2645.2(3)
_computing_structure_refinement 'SHELXL-97 (Sheldrick, 1997)'
_computing_structure_solution 'SHELXS-97 (Sheldrick, 1990)'
_diffrn_ambient_temperature 295(2)
_diffrn_measured_fraction_theta_full 0.980
_diffrn_measured_fraction_theta_max 0.980
_diffrn_radiation_monochromator graphite
_diffrn_radiation_source 'fine-focus sealed tube'
_diffrn_radiation_type MoK\a
_diffrn_radiation_wavelength 0.71073
_diffrn_reflns_av_R_equivalents 0.0401
_diffrn_reflns_av_sigmaI/netI 0.0496
_diffrn_reflns_limit_h_max 16
_diffrn_reflns_limit_h_min -16
_diffrn_reflns_limit_k_max 11
_diffrn_reflns_limit_k_min -9
_diffrn_reflns_limit_l_max 30
_diffrn_reflns_limit_l_min -30
_diffrn_reflns_number 18022
_diffrn_reflns_theta_full 27.53
_diffrn_reflns_theta_max 27.53
_diffrn_reflns_theta_min 1.71
_exptl_absorpt_coefficient_mu 0.820
_exptl_absorpt_correction_type empirical
_exptl_absorpt_process_details SADABS
_exptl_crystal_colour reddish_orange
_exptl_crystal_density_diffrn 1.717
_exptl_crystal_density_method 'not measured'
_exptl_crystal_F_000 1376
_exptl_crystal_size_max 0.42
_exptl_crystal_size_mid 0.16
_exptl_crystal_size_min 0.12
_refine_diff_density_max 0.519
_refine_diff_density_min -0.569
_refine_diff_density_rms 0.072
_refine_ls_extinction_method none
_refine_ls_goodness_of_fit_ref 1.025
_refine_ls_hydrogen_treatment mixed
_refine_ls_matrix_type full
_refine_ls_number_parameters 417
_refine_ls_number_reflns 5965
_refine_ls_number_restraints 24
_refine_ls_restrained_S_all 1.039
_refine_ls_R_factor_all 0.0505
_refine_ls_R_factor_gt 0.0351
_refine_ls_shift/su_max 0.061
_refine_ls_shift/su_mean 0.007
_refine_ls_structure_factor_coef Fsqd
_refine_ls_weighting_details 'calc w=1/[\s^2^(Fo^2^)+(0.0414P)^2^+0.5591P] where P=(Fo^2^+2Fc^2^)/3'
_refine_ls_weighting_scheme calc
_refine_ls_wR_factor_gt 0.0823
_refine_ls_wR_factor_ref 0.0888
_reflns_number_gt 4700
_reflns_number_total 5965
_reflns_threshold_expression >2sigma(I)
_cod_data_source_file ic050778rsi20050514_010055_1.cif
_cod_data_source_block ar5ccd
_cod_database_code 4309847

loop_
_symmetry_equiv_pos_as_xyz
'x, y, z'
'-x, y+1/2, -z+1/2'
'-x, -y, -z'
'x, -y-1/2, z-1/2'

loop_
_atom_site_label
_atom_site_type_symbol
_atom_site_fract_x
_atom_site_fract_y
_atom_site_fract_z
_atom_site_U_iso_or_equiv
_atom_site_adp_type
_atom_site_occupancy
_atom_site_symmetry_multiplicity
_atom_site_calc_flag
_atom_site_refinement_flags
_atom_site_disorder_assembly
_atom_site_disorder_group
Ru1 Ru 0.703518(11) 0.911069(15) 0.624778(6) 0.02839(4) Uani 1 1 d . . .
S1 S 0.82743(4) 0.73272(5) 0.62502(2) 0.03821(12) Uani 1 1 d . . .
O1 O 0.59458(10) 1.08943(13) 0.62703(5) 0.0348(3) Uani 1 1 d . . .
O2 O 0.59154(13) 1.34523(16) 0.63744(7) 0.0549(5) Uani 1 1 d . . .
O3 O 0.86881(12) 0.68071(18) 0.68120(7) 0.0550(4) Uani 1 1 d . . .
N1 N 0.73453(13) 1.00285(17) 0.54737(7) 0.0392(4) Uani 1 1 d . . .
N2 N 0.60186(12) 0.79817(16) 0.57536(7) 0.0330(4) Uani 1 1 d . . .
N3 N 0.62907(12) 0.78394(16) 0.68359(7) 0.0330(4) Uani 1 1 d . . .
N4 N 0.78286(13) 1.06762(17) 0.67984(7) 0.0364(4) Uani 1 1 d . . .
C1 C 0.80266(19) 1.1146(2) 0.53622(11) 0.0523(6) Uani 1 1 d . . .
H1 H 0.8455 1.1550 0.5657 0.063 Uiso 1 1 calc R . .
C2 C 0.8118(2) 1.1719(3) 0.48318(12) 0.0693(8) Uani 1 1 d . . .
H2 H 0.8593 1.2502 0.4769 0.083 Uiso 1 1 calc R . .
C3 C 0.7496(3) 1.1116(3) 0.43976(12) 0.0769(9) Uani 1 1 d . . .
H3 H 0.7552 1.1480 0.4035 0.092 Uiso 1 1 calc R . .
C4 C 0.6791(2) 0.9976(3) 0.44960(9) 0.0605(7) Uani 1 1 d . . .
H4 H 0.6367 0.9561 0.4202 0.073 Uiso 1 1 calc R . .
C5 C 0.67187(18) 0.9447(2) 0.50427(9) 0.0428(5) Uani 1 1 d . . .
C6 C 0.59525(17) 0.8297(2) 0.51993(8) 0.0396(5) Uani 1 1 d . . .
C7 C 0.51822(19) 0.7601(2) 0.48551(9) 0.0524(6) Uani 1 1 d . . .
H7 H 0.5136 0.7788 0.4471 0.063 Uiso 1 1 calc R . .
C8 C 0.44877(19) 0.6632(3) 0.50871(11) 0.0581(7) Uani 1 1 d . . .
H8 H 0.3974 0.6146 0.4856 0.070 Uiso 1 1 calc R . .
C9 C 0.45348(17) 0.6362(2) 0.56572(11) 0.0499(6) Uani 1 1 d . . .
H9 H 0.4050 0.5722 0.5813 0.060 Uiso 1 1 calc R . .
C10 C 0.53193(15) 0.70632(19) 0.59922(9) 0.0367(5) Uani 1 1 d . . .
C11 C 0.54841(16) 0.69771(19) 0.66045(9) 0.0368(5) Uani 1 1 d . . .
C12 C 0.4881(2) 0.6090(2) 0.69403(11) 0.0550(7) Uani 1 1 d . . .
H12 H 0.4323 0.5519 0.6781 0.066 Uiso 1 1 calc R . .
C13 C 0.5110(2) 0.6058(3) 0.75077(11) 0.0668(7) Uani 1 1 d . . .
H13 H 0.4712 0.5457 0.7735 0.080 Uiso 1 1 calc R . .
C14 C 0.5924(2) 0.6909(3) 0.77398(10) 0.0589(7) Uani 1 1 d . . .
H14 H 0.6087 0.6898 0.8125 0.071 Uiso 1 1 calc R . .
C15 C 0.64987(18) 0.7786(2) 0.73921(9) 0.0434(5) Uani 1 1 d . . .
H15 H 0.7055 0.8364 0.7550 0.052 Uiso 1 1 calc R . .
C16 C 0.63232(16) 1.2183(2) 0.64542(8) 0.0375(5) Uani 1 1 d . . .
C17 C 0.73367(16) 1.2058(2) 0.68125(8) 0.0379(5) Uani 1 1 d . . .
C18 C 0.7706(2) 1.3244(3) 0.71564(10) 0.0536(7) Uani 1 1 d . . .
H18 H 0.7358 1.4188 0.7154 0.064 Uiso 1 1 calc R . .
C19 C 0.8586(2) 1.3022(3) 0.75017(11) 0.0654(8) Uani 1 1 d . . .
H19 H 0.8846 1.3812 0.7736 0.078 Uiso 1 1 calc R . .
C20 C 0.9077(2) 1.1625(3) 0.74977(11) 0.0629(7) Uani 1 1 d . . .
H20 H 0.9670 1.1446 0.7735 0.075 Uiso 1 1 calc R . .
C21 C 0.86913(17) 1.0481(3) 0.71419(10) 0.0484(6) Uani 1 1 d . . .
H21 H 0.9040 0.9538 0.7139 0.058 Uiso 1 1 calc R . .
C22 C 0.93560(19) 0.7904(3) 0.58801(13) 0.0723(8) Uani 1 1 d . . .
H22A H 0.9894 0.7134 0.5925 0.108 Uiso 1 1 calc R . .
H22B H 0.9619 0.8874 0.6026 0.108 Uiso 1 1 calc R . .
H22C H 0.9142 0.8017 0.5489 0.108 Uiso 1 1 calc R . .
C23 C 0.7900(2) 0.5625(2) 0.58663(11) 0.0553(7) Uani 1 1 d . . .
H23A H 0.7318 0.5149 0.6031 0.083 Uiso 1 1 calc R . .
H23B H 0.8475 0.4914 0.5878 0.083 Uiso 1 1 calc R . .
H23C H 0.7704 0.5894 0.5484 0.083 Uiso 1 1 calc R . .
S2 S 0.81529(6) 0.91182(8) 0.90376(3) 0.0670(2) Uani 1 1 d D . .
C24 C 0.8986(3) 0.7754(3) 0.87334(16) 0.0892(11) Uani 1 1 d D A .
O4 O 0.8515(5) 1.0552(4) 0.8942(3) 0.130(2) Uani 0.50 1 d PD A 1
O5 O 0.7197(4) 0.8624(6) 0.8777(3) 0.140(2) Uani 0.50 1 d PD A 1
O6 O 0.8237(7) 0.8495(11) 0.9587(2) 0.201(4) Uani 0.50 1 d PD A 1
O4' O 0.8950(5) 1.0040(6) 0.9330(3) 0.152(3) Uani 0.50 1 d PD A 2
O5' O 0.7678(6) 0.9809(8) 0.8549(2) 0.166(3) Uani 0.50 1 d PD A 2
O6' O 0.7531(4) 0.8532(5) 0.9418(2) 0.0989(16) Uani 0.50 1 d PD A 2
F1 F 0.8378(5) 0.6746(5) 0.8449(2) 0.170(2) Uani 0.50 1 d PD A 1
F2 F 0.9326(3) 0.6798(5) 0.9172(2) 0.141(2) Uani 0.50 1 d PD A 1
F3 F 0.9796(3) 0.8229(6) 0.8579(2) 0.1568(18) Uani 0.50 1 d PD A 1
F1' F 0.9935(4) 0.7938(10) 0.8960(5) 0.279(5) Uani 0.50 1 d PD A 2
F2' F 0.9042(4) 0.8101(6) 0.81789(17) 0.1322(17) Uani 0.50 1 d PD A 2
F3' F 0.8788(5) 0.6355(4) 0.8741(3) 0.181(3) Uani 0.50 1 d PD A 2

loop_
_atom_site_aniso_label
_atom_site_aniso_U_11
_atom_site_aniso_U_22
_atom_site_aniso_U_33
_atom_site_aniso_U_23
_atom_site_aniso_U_13
_atom_site_aniso_U_12
Ru1 0.02677(7) 0.03007(6) 0.02795(7) 0.00149(6) -0.00080(6) 0.00002(6)
S1 0.0324(2) 0.0391(2) 0.0429(3) 0.0029(2) 0.0009(2) 0.0057(2)
O1 0.0340(7) 0.0364(6) 0.0331(7) -0.0030(5) -0.0037(6) 0.0046(6)
O2 0.0641(10) 0.0388(7) 0.0600(10) -0.0073(7) -0.0087(8) 0.0137(7)
O3 0.0484(9) 0.0619(8) 0.0527(9) 0.0063(8) -0.0123(8) 0.0173(7)
N1 0.0424(9) 0.0380(8) 0.0381(9) 0.0066(7) 0.0087(8) 0.0081(7)
N2 0.0321(8) 0.0316(7) 0.0344(8) -0.0050(6) -0.0035(7) 0.0064(6)
N3 0.0348(8) 0.0316(7) 0.0330(8) 0.0014(6) 0.0049(7) 0.0043(6)
N4 0.0324(8) 0.0400(8) 0.0361(9) 0.0011(7) -0.0034(7) -0.0057(7)
C1 0.0503(13) 0.0473(11) 0.0614(14) 0.0139(10) 0.0181(12) 0.0037(10)
C2 0.0751(17) 0.0613(13) 0.0763(16) 0.0257(13) 0.0409(14) 0.0119(13)
C3 0.112(2) 0.0675(14) 0.0561(14) 0.0252(12) 0.0425(15) 0.0337(15)
C4 0.0918(18) 0.0570(12) 0.0331(11) 0.0067(10) 0.0070(12) 0.0263(13)
C5 0.0555(13) 0.0411(9) 0.0324(10) 0.0039(8) 0.0070(10) 0.0183(9)
C6 0.0456(11) 0.0392(9) 0.0330(10) -0.0045(8) -0.0053(9) 0.0145(9)
C7 0.0651(14) 0.0523(11) 0.0369(11) -0.0124(9) -0.0183(11) 0.0200(11)
C8 0.0475(13) 0.0538(11) 0.0691(16) -0.0255(12) -0.0233(12) 0.0087(11)
C9 0.0362(12) 0.0427(10) 0.0697(15) -0.0152(11) -0.0039(11) -0.0004(9)
C10 0.0325(10) 0.0305(8) 0.0465(11) -0.0054(8) -0.0009(9) 0.0016(8)
C11 0.0354(10) 0.0290(8) 0.0471(11) -0.0035(8) 0.0104(9) -0.0002(8)
C12 0.0587(14) 0.0404(10) 0.0693(15) -0.0069(10) 0.0278(12) -0.0119(10)
C13 0.0932(18) 0.0500(11) 0.0628(14) 0.0008(11) 0.0465(14) -0.0132(12)
C14 0.0893(18) 0.0536(12) 0.0359(12) 0.0053(10) 0.0191(12) 0.0031(13)
C15 0.0521(12) 0.0430(10) 0.0353(11) 0.0031(9) 0.0038(10) 0.0024(10)
C16 0.0428(11) 0.0400(9) 0.0298(10) -0.0010(8) 0.0041(9) 0.0038(9)
C17 0.0413(11) 0.0369(9) 0.0353(10) 0.0010(8) 0.0009(9) -0.0058(8)
C18 0.0606(15) 0.0461(10) 0.0534(14) -0.0080(11) -0.0022(12) -0.0081(11)
C19 0.0709(17) 0.0638(13) 0.0592(16) -0.0158(12) -0.0113(14) -0.0211(13)
C20 0.0463(13) 0.0803(15) 0.0591(15) -0.0030(13) -0.0168(12) -0.0187(13)
C21 0.0358(11) 0.0536(11) 0.0539(13) 0.0026(11) -0.0111(10) -0.0064(10)
C22 0.0403(12) 0.0694(14) 0.111(2) 0.0248(15) 0.0319(14) 0.0144(12)
C23 0.0644(15) 0.0420(10) 0.0587(14) -0.0078(10) -0.0014(13) 0.0115(11)
S2 0.0673(4) 0.0654(4) 0.0703(4) -0.0120(3) 0.0198(4) -0.0026(3)
C24 0.074(2) 0.0740(17) 0.119(3) -0.0006(19) 0.006(2) 0.0165(16)
O4 0.158(4) 0.050(2) 0.191(5) -0.024(3) 0.088(4) -0.026(3)
O5 0.057(3) 0.157(4) 0.200(6) -0.074(4) -0.039(3) 0.017(3)
O6 0.219(8) 0.329(9) 0.058(3) -0.026(5) 0.026(4) -0.033(8)
O4' 0.137(5) 0.103(3) 0.220(7) -0.079(4) 0.042(5) -0.040(4)
O5' 0.195(6) 0.181(5) 0.121(4) 0.066(4) 0.002(4) 0.103(4)
O6' 0.083(3) 0.090(3) 0.131(4) 0.008(3) 0.064(3) -0.012(2)
F1 0.209(6) 0.140(3) 0.153(4) -0.097(3) -0.049(4) 0.037(4)
F2 0.101(3) 0.086(2) 0.227(6) -0.012(3) -0.043(4) 0.039(2)
F3 0.103(2) 0.167(4) 0.215(4) -0.064(3) 0.119(3) -0.012(3)
F1' 0.067(3) 0.278(9) 0.479(15) 0.063(9) -0.073(6) 0.024(5)
F2' 0.179(4) 0.140(3) 0.086(3) 0.003(3) 0.070(3) 0.037(3)
F3' 0.215(5) 0.0512(19) 0.296(7) 0.015(3) 0.151(5) 0.018(3)

loop_
_atom_type_symbol
_atom_type_description
_atom_type_scat_dispersion_real
_atom_type_scat_dispersion_imag
_atom_type_scat_source
C C 0.0033 0.0016 'International Tables Vol C Tables 4.2.6.8 and 6.1.1.4'
H H 0.0000 0.0000 'International Tables Vol C Tables 4.2.6.8 and 6.1.1.4'
N N 0.0061 0.0033 'International Tables Vol C Tables 4.2.6.8 and 6.1.1.4'
O O 0.0106 0.0060 'International Tables Vol C Tables 4.2.6.8 and 6.1.1.4'
F F 0.0171 0.0103 'International Tables Vol C Tables 4.2.6.8 and 6.1.1.4'
S S 0.1246 0.1234 'International Tables Vol C Tables 4.2.6.8 and 6.1.1.4'
Ru Ru -1.2594 0.8363 'International Tables Vol C Tables 4.2.6.8 and 6.1.1.4'

loop_
_geom_angle_atom_site_label_1
_geom_angle_atom_site_label_2
_geom_angle_atom_site_label_3
_geom_angle
_geom_angle_site_symmetry_1
_geom_angle_site_symmetry_3
_geom_angle_publ_flag
N2 Ru1 N3 79.91(6) . . ?
N2 Ru1 N1 79.30(7) . . ?
N3 Ru1 N1 159.06(6) . . ?
N2 Ru1 O1 87.92(6) . . ?
N3 Ru1 O1 91.89(6) . . ?
N1 Ru1 O1 84.87(6) . . ?
N2 Ru1 N4 166.49(6) . . ?
N3 Ru1 N4 98.26(6) . . ?
N1 Ru1 N4 101.36(6) . . ?
O1 Ru1 N4 78.74(6) . . ?
N2 Ru1 S1 95.94(4) . . ?
N3 Ru1 S1 89.66(4) . . ?
N1 Ru1 S1 94.96(5) . . ?
O1 Ru1 S1 176.05(4) . . ?
N4 Ru1 S1 97.44(5) . . ?
O3 S1 C22 107.09(12) . . ?
O3 S1 C23 106.45(10) . . ?
C22 S1 C23 99.73(13) . . ?
O3 S1 Ru1 115.27(7) . . ?
C22 S1 Ru1 113.03(8) . . ?
C23 S1 Ru1 113.89(9) . . ?
C16 O1 Ru1 114.44(12) . . ?
C1 N1 C5 118.42(18) . . ?
C1 N1 Ru1 128.28(15) . . ?
C5 N1 Ru1 113.19(13) . . ?
C6 N2 C10 122.22(17) . . ?
C6 N2 Ru1 119.03(13) . . ?
C10 N2 Ru1 118.18(13) . . ?
C15 N3 C11 118.56(17) . . ?
C15 N3 Ru1 128.53(14) . . ?
C11 N3 Ru1 112.90(13) . . ?
C21 N4 C17 117.56(17) . . ?
C21 N4 Ru1 130.20(14) . . ?
C17 N4 Ru1 112.17(12) . . ?
N1 C1 C2 122.7(2) . . ?
C3 C2 C1 118.7(2) . . ?
C2 C3 C4 120.2(2) . . ?
C3 C4 C5 119.0(2) . . ?
N1 C5 C4 121.0(2) . . ?
N1 C5 C6 115.49(17) . . ?
C4 C5 C6 123.5(2) . . ?
N2 C6 C7 119.4(2) . . ?
N2 C6 C5 112.94(17) . . ?
C7 C6 C5 127.58(19) . . ?
C8 C7 C6 119.1(2) . . ?
C7 C8 C9 121.2(2) . . ?
C8 C9 C10 118.6(2) . . ?
N2 C10 C9 119.4(2) . . ?
N2 C10 C11 113.33(16) . . ?
C9 C10 C11 127.2(2) . . ?
N3 C11 C12 120.5(2) . . ?
N3 C11 C10 115.51(17) . . ?
C12 C11 C10 123.95(19) . . ?
C13 C12 C11 119.7(2) . . ?
C14 C13 C12 119.9(2) . . ?
C13 C14 C15 118.7(2) . . ?
N3 C15 C14 122.7(2) . . ?
O2 C16 O1 125.34(19) . . ?
O2 C16 C17 119.63(17) . . ?
O1 C16 C17 115.00(16) . . ?
N4 C17 C18 122.01(19) . . ?
N4 C17 C16 115.75(16) . . ?
C18 C17 C16 122.15(18) . . ?
C19 C18 C17 119.5(2) . . ?
C20 C19 C18 118.9(2) . . ?
C19 C20 C21 119.7(2) . . ?
N4 C21 C20 122.3(2) . . ?
O4 S2 O6' 133.3(3) . . ?
O4 S2 O5 120.4(4) . . ?
O6' S2 O5 69.2(4) . . ?
O4 S2 O5' 66.8(4) . . ?
O6' S2 O5' 118.3(4) . . ?
O5 S2 O5' 56.5(4) . . ?
O4 S2 O6 120.1(5) . . ?
O6' S2 O6 40.8(4) . . ?
O5 S2 O6 107.7(5) . . ?
O5' S2 O6 158.2(5) . . ?
O4 S2 O4' 48.0(4) . . ?
O6' S2 O4' 108.4(4) . . ?
O5 S2 O4' 162.6(3) . . ?
O5' S2 O4' 114.8(4) . . ?
O6 S2 O4' 75.8(5) . . ?
O4 S2 C24 108.4(3) . . ?
O6' S2 C24 115.2(2) . . ?
O5 S2 C24 98.6(3) . . ?
O5' S2 C24 100.4(3) . . ?
O6 S2 C24 96.7(4) . . ?
O4' S2 C24 97.9(3) . . ?
F3 C24 F3' 121.5(5) . . ?
F3 C24 F1' 44.2(5) . . ?
F3' C24 F1' 107.4(5) . . ?
F3 C24 F1 124.0(5) . . ?
F3' C24 F1 41.4(4) . . ?
F1' C24 F1 142.2(5) . . ?
F3 C24 F2' 61.4(4) . . ?
F3' C24 F2' 104.7(5) . . ?
F1' C24 F2' 105.4(6) . . ?
F1 C24 F2' 73.4(4) . . ?
F3 C24 F2 101.7(4) . . ?
F3' C24 F2 57.1(4) . . ?
F1' C24 F2 61.5(5) . . ?
F1 C24 F2 98.0(4) . . ?
F2' C24 F2 146.4(4) . . ?
F3 C24 S2 117.2(3) . . ?
F3' C24 S2 120.8(4) . . ?
F1' C24 S2 108.7(5) . . ?
F1 C24 S2 107.2(3) . . ?
F2' C24 S2 108.9(3) . . ?
F2 C24 S2 104.7(3) . . ?

loop_
_geom_bond_atom_site_label_1
_geom_bond_atom_site_label_2
_geom_bond_distance
_geom_bond_site_symmetry_2
_geom_bond_publ_flag
Ru1 N2 1.9589(15) . ?
Ru1 N3 2.0690(16) . ?
Ru1 N1 2.0759(16) . ?
Ru1 O1 2.0849(12) . ?
Ru1 N4 2.1010(16) . ?
Ru1 S1 2.2152(5) . ?
S1 O3 1.4790(16) . ?
S1 C22 1.769(3) . ?
S1 C23 1.783(2) . ?
O1 C16 1.280(2) . ?
O2 C16 1.225(2) . ?
N1 C1 1.342(3) . ?
N1 C5 1.359(3) . ?
N2 C6 1.349(3) . ?
N2 C10 1.354(3) . ?
N3 C15 1.338(3) . ?
N3 C11 1.362(2) . ?
N4 C21 1.343(3) . ?
N4 C17 1.353(2) . ?
C1 C2 1.373(4) . ?
C2 C3 1.368(4) . ?
C3 C4 1.369(4) . ?
C4 C5 1.393(3) . ?
C5 C6 1.466(3) . ?
C6 C7 1.380(3) . ?
C7 C8 1.368(3) . ?
C8 C9 1.379(4) . ?
C9 C10 1.383(3) . ?
C10 C11 1.465(3) . ?
C11 C12 1.384(3) . ?
C12 C13 1.367(4) . ?
C13 C14 1.364(4) . ?
C14 C15 1.376(3) . ?
C16 C17 1.511(3) . ?
C17 C18 1.377(3) . ?
C18 C19 1.366(4) . ?
C19 C20 1.363(4) . ?
C20 C21 1.374(3) . ?
S2 O4 1.349(4) . ?
S2 O6' 1.349(5) . ?
S2 O5 1.403(5) . ?
S2 O5' 1.411(5) . ?
S2 O6 1.415(6) . ?
S2 O4' 1.439(6) . ?
S2 C24 1.781(3) . ?
C24 F3 1.200(5) . ?
C24 F3' 1.236(5) . ?
C24 F1' 1.308(6) . ?
C24 F1 1.326(5) . ?
C24 F2' 1.365(5) . ?
C24 F2 1.381(6) . ?
